data_1507790
loop_
_publ_author_name
'Zhou, Hui'
'Maris, Thierry'
'Wuest, James D.'

_publ_section_title
;
 Using Systematic Comparisons of 2D and 3D Structures To Reveal Principles
 of Molecular Organization. Tetraesters of Linear Bisisophthalic Acids
;
_journal_issue 24
_journal_name_full 'The Journal of Physical Chemistry C'
_journal_page_first 13052
_journal_paper_doi 10.1021/jp300029z
_journal_volume 116
_journal_year 2012
_chemical_compound_source 'Synthesized by the authors. See text'
_chemical_formula_moiety 'C26 H26 O8'
_chemical_formula_sum 'C26 H26 O8'
_chemical_formula_weight 466.47
_chemical_name_systematic
; 
 ? 
;
_space_group_IT_number 2
_symmetry_cell_setting triclinic
_symmetry_space_group_name_Hall '-P 1'
_symmetry_space_group_name_H-M 'P -1'
_atom_sites_solution_hydrogens geom
_atom_sites_solution_primary direct
_atom_sites_solution_secondary difmap
_audit_creation_method SHELXL-97
_cell_angle_alpha 76.492(1)
_cell_angle_beta 69.406(1)
_cell_angle_gamma 78.765(2)
_cell_formula_units_Z 2
_cell_length_a 9.3227(1)
_cell_length_b 10.6215(2)
_cell_length_c 13.2099(2)
_cell_measurement_reflns_used 4212
_cell_measurement_temperature 100
_cell_measurement_theta_max 67.30
_cell_measurement_theta_min 5.11
_cell_volume 1181.44(3)
_computing_cell_refinement 'APEX II (Bruker, 2006)'
_computing_data_collection 'APEX II (Bruker, 2006)'
_computing_data_reduction 'SAINT (Bruker, 2004)'
_computing_molecular_graphics 'SHELXTL (Bruker, 1997)'
_computing_publication_material 'UdMX (local program)'
_computing_structure_refinement 'SHELXL97 (Sheldrick, 1997)'
_computing_structure_solution 'SHELXS97 (Sheldrick, 1997)'
_diffrn_ambient_temperature 100
_diffrn_detector_area_resol_mean 8.2
_diffrn_measured_fraction_theta_full 0.980
_diffrn_measured_fraction_theta_max 0.980
_diffrn_measurement_device_type 'Bruker Microstar'
_diffrn_measurement_method \w
_diffrn_radiation_monochromator 'Helios optics'
_diffrn_radiation_source 'Rotating Anode'
_diffrn_radiation_type CuK\a
_diffrn_radiation_wavelength 1.54178
_diffrn_reflns_av_R_equivalents 0.045
_diffrn_reflns_av_sigmaI/netI 0.0046
_diffrn_reflns_limit_h_max 11
_diffrn_reflns_limit_h_min -10
_diffrn_reflns_limit_k_max 12
_diffrn_reflns_limit_k_min -12
_diffrn_reflns_limit_l_max 15
_diffrn_reflns_limit_l_min -15
_diffrn_reflns_number 17836
_diffrn_reflns_theta_full 67.91
_diffrn_reflns_theta_max 67.91
_diffrn_reflns_theta_min 3.63
_exptl_absorpt_coefficient_mu 0.810
_exptl_absorpt_correction_T_max 0.9373
_exptl_absorpt_correction_T_min 0.8517
_exptl_absorpt_correction_type multi-scan
_exptl_absorpt_process_details 'Sadabs (Sheldrick,1996)'
_exptl_crystal_colour Colorless
_exptl_crystal_density_diffrn 1.311
_exptl_crystal_density_method 'not measured'
_exptl_crystal_description block
_exptl_crystal_F_000 492
_exptl_crystal_size_max 0.12
_exptl_crystal_size_mid 0.10
_exptl_crystal_size_min 0.08
_refine_diff_density_max 0.200
_refine_diff_density_min -0.225
_refine_diff_density_rms 0.053
_refine_ls_extinction_method none
_refine_ls_goodness_of_fit_ref 1.158
_refine_ls_hydrogen_treatment constr
_refine_ls_matrix_type full
_refine_ls_number_parameters 311
_refine_ls_number_reflns 4212
_refine_ls_number_restraints 0
_refine_ls_restrained_S_all 1.501
_refine_ls_R_factor_all 0.0415
_refine_ls_R_factor_gt 0.0412
_refine_ls_shift/su_max 0.001
_refine_ls_shift/su_mean 0.000
_refine_ls_structure_factor_coef Fsqd
_refine_ls_weighting_details 'calc w=1/[\s^2^(Fo^2^)+(0.0860P)^2^] where P=(Fo^2^+2Fc^2^)/3'
_refine_ls_weighting_scheme calc
_refine_ls_wR_factor_gt 0.1060
_refine_ls_wR_factor_ref 0.1064
_reflns_number_gt 4117
_reflns_number_total 4212
_reflns_threshold_expression I>2\s(I)
_cod_data_source_file jp300029z_si_002.cif
_cod_data_source_block jw1310
_cod_depositor_comments
;
The following automatic conversions were performed:

'_symmetry_cell_setting' value 'Triclinic' changed to 'triclinic'
according to /home/saulius/struct/CIF-dictionaries/cif_core.dic
dictionary named 'cif_core.dic' version 2.4.1 from
2010-06-29.

'_geom_bond_publ_flag' value 'Y' changed to 'y'
according to /home/saulius/struct/CIF-dictionaries/cif_core.dic
dictionary named 'cif_core.dic' version 2.4.1 from 2010-06-29 (35
times).

'_geom_angle_publ_flag' value 'Y' changed to 'y' according
to /home/saulius/struct/CIF-dictionaries/cif_core.dic dictionary
named 'cif_core.dic' version 2.4.1 from 2010-06-29 (46 times).

Automatic conversion script
Id: cif_fix_values 1891 2012-01-12 08:04:46Z andrius 

 Adding full bibliography for 1507790--1507793.cif.
;
_cod_original_sg_symbol_H-M P-1
_cod_database_code 1507790

loop_
_symmetry_equiv_pos_as_xyz
'x, y, z'
'-x, -y, -z'

loop_
_atom_site_label
_atom_site_type_symbol
_atom_site_fract_x
_atom_site_fract_y
_atom_site_fract_z
_atom_site_U_iso_or_equiv
_atom_site_adp_type
_atom_site_occupancy
_atom_site_symmetry_multiplicity
_atom_site_calc_flag
_atom_site_refinement_flags
C1 C 0.35442(8) 0.91244(7) 0.11852(5) 0.02579(19) Uani 1 1 d .
H1 H 0.2804 0.9010 0.0882 0.031 Uiso 1 1 calc R
C2 C 0.37206(8) 1.03550(7) 0.12681(6) 0.0247(2) Uani 1 1 d .
C3 C 0.48183(8) 1.05251(6) 0.16972(5) 0.02687(19) Uani 1 1 d .
H3 H 0.4936 1.1378 0.1739 0.032 Uiso 1 1 calc R
C4 C 0.57558(8) 0.94439(7) 0.20702(6) 0.02634(18) Uani 1 1 d .
C5 C 0.55628(8) 0.82101(6) 0.19961(5) 0.0286(2) Uani 1 1 d .
H5 H 0.6179 0.7465 0.2248 0.034 Uiso 1 1 calc R
C6 C 0.44713(8) 0.80633(6) 0.15545(5) 0.02501(19) Uani 1 1 d .
C7 C 0.69107(8) 0.96044(6) 0.24963(5) 0.02705(18) Uani 1 1 d .
C8 C 0.79051(8) 0.96805(7) 0.28309(5) 0.02894(19) Uani 1 1 d .
C9 C 0.91294(8) 0.98004(7) 0.32122(6) 0.02725(19) Uani 1 1 d .
C10 C 0.94924(8) 1.10123(7) 0.31805(5) 0.02779(19) Uani 1 1 d .
H10 H 0.8892 1.1776 0.2936 0.033 Uiso 1 1 calc R
C11 C 1.07219(7) 1.11329(7) 0.35000(5) 0.02553(19) Uani 1 1 d .
C12 C 1.16153(8) 1.00134(7) 0.38593(6) 0.0280(2) Uani 1 1 d .
H12 H 1.2459 1.0090 0.4077 0.034 Uiso 1 1 calc R
C13 C 1.12635(8) 0.88102(7) 0.38945(6) 0.0280(2) Uani 1 1 d .
C14 C 1.00213(8) 0.86816(7) 0.35779(6) 0.0291(2) Uani 1 1 d .
H14 H 0.9784 0.7840 0.3611 0.035 Uiso 1 1 calc R
C15 C 0.27722(9) 1.15473(7) 0.08824(6) 0.0271(2) Uani 1 1 d .
O15 O 0.29235(6) 1.26443(5) 0.08885(5) 0.03850(18) Uani 1 1 d .
O16 O 0.17238(6) 1.12591(5) 0.05167(4) 0.03161(18) Uani 1 1 d .
C16 C 0.07291(9) 1.23728(8) 0.01521(6) 0.0368(2) Uani 1 1 d .
H16A H 0.1349 1.2968 -0.0475 0.044 Uiso 1 1 calc R
H16B H 0.0155 1.2863 0.0757 0.044 Uiso 1 1 calc R
C17 C -0.03679(10) 1.18356(9) -0.01898(7) 0.0424(2) Uani 1 1 d .
H17A H 0.0213 1.1388 -0.0810 0.068 Uiso 1 1 calc R
H17B H -0.1097 1.2551 -0.0411 0.068 Uiso 1 1 calc R
H17C H -0.0937 1.1217 0.0428 0.068 Uiso 1 1 calc R
C18 C 0.42594(8) 0.67465(7) 0.14586(6) 0.0302(2) Uani 1 1 d .
O18 O 0.33138(7) 0.65457(6) 0.11026(5) 0.04280(19) Uani 1 1 d .
O19 O 0.52729(6) 0.58031(5) 0.17708(4) 0.03416(17) Uani 1 1 d .
C19 C 0.52338(9) 0.44924(8) 0.16647(7) 0.0390(2) Uani 1 1 d .
H19A H 0.5106 0.4491 0.0952 0.049 Uiso 1 1 calc R
H19B H 0.4361 0.4109 0.2264 0.047 Uiso 1 1 calc R
C20 C 0.67221(10) 0.37312(8) 0.17287(7) 0.0479(2) Uani 1 1 d .
H20A H 0.7564 0.4050 0.1080 0.072 Uiso 1 1 calc R
H20B H 0.6690 0.2807 0.1756 0.072 Uiso 1 1 calc R
H20C H 0.6896 0.3834 0.2393 0.072 Uiso 1 1 calc R
C21 C 1.11501(9) 1.24101(7) 0.34357(6) 0.0321(2) Uani 1 1 d .
O21 O 1.23030(7) 1.25716(6) 0.36011(5) 0.04109(19) Uani 1 1 d .
O22 O 1.01203(6) 1.33885(5) 0.31891(4) 0.03639(18) Uani 1 1 d .
C22 C 1.04816(11) 1.46786(9) 0.30276(8) 0.0479(2) Uani 1 1 d .
H22A H 1.1448 1.4811 0.2407 0.058 Uiso 1 1 calc R
H22B H 1.0624 1.4826 0.3697 0.058 Uiso 1 1 calc R
C23 C 0.91774(11) 1.55964(10) 0.27856(8) 0.0521(2) Uani 1 1 d .
H23A H 0.8908 1.5327 0.2221 0.078 Uiso 1 1 calc R
H23B H 0.9479 1.6479 0.2519 0.078 Uiso 1 1 calc R
H23C H 0.8283 1.5590 0.3457 0.078 Uiso 1 1 calc R
C24 C 1.21928(8) 0.75811(7) 0.42365(5) 0.02648(19) Uani 1 1 d .
O24 O 1.19984(6) 0.64989(5) 0.41973(4) 0.03895(19) Uani 1 1 d .
O25 O 1.32856(6) 0.78074(5) 0.45857(4) 0.03409(18) Uani 1 1 d .
C25 C 1.42728(10) 0.66688(8) 0.49004(6) 0.0366(2) Uani 1 1 d .
H25A H 1.4761 0.6179 0.4286 0.044 Uiso 1 1 calc R
H25B H 1.3662 0.6086 0.5543 0.044 Uiso 1 1 calc R
C26 C 1.54789(11) 0.71207(9) 0.51819(8) 0.0488(2) Uani 1 1 d .
H26A H 1.5978 0.7790 0.4579 0.073 Uiso 1 1 calc R
H26B H 1.6253 0.6381 0.5295 0.073 Uiso 1 1 calc R
H26C H 1.4999 0.7488 0.5856 0.073 Uiso 1 1 calc R

loop_
_atom_site_aniso_label
_atom_site_aniso_U_11
_atom_site_aniso_U_22
_atom_site_aniso_U_33
_atom_site_aniso_U_23
_atom_site_aniso_U_13
_atom_site_aniso_U_12
C1 0.0183(12) 0.030(2) 0.0291(15) -0.0063(13) -0.0089(11) -0.0049(11)
C2 0.0186(12) 0.033(2) 0.0224(14) -0.0056(13) -0.0034(11) -0.0021(12)
C3 0.0234(13) 0.0254(19) 0.0296(15) -0.0088(13) -0.0069(11) -0.0044(12)
C4 0.0209(13) 0.028(2) 0.0287(15) -0.0080(13) -0.0087(11) -0.0027(11)
C5 0.0207(13) 0.030(2) 0.0298(15) -0.0069(13) -0.0098(11) -0.0016(12)
C6 0.0204(12) 0.029(2) 0.0260(14) -0.0094(13) -0.0068(11) -0.0048(11)
C7 0.0245(13) 0.026(2) 0.0341(16) -0.0094(13) -0.0119(12) -0.0023(12)
C8 0.0255(13) 0.026(2) 0.0348(16) -0.0066(14) -0.0124(12) -0.0039(12)
C9 0.0219(13) 0.030(2) 0.0267(15) -0.0071(13) -0.0075(11) -0.0065(12)
C10 0.0233(13) 0.028(2) 0.0297(15) -0.0065(13) -0.0095(11) -0.0054(12)
C11 0.0230(13) 0.029(2) 0.0241(14) -0.0082(13) -0.0060(10) -0.0077(12)
C12 0.0200(13) 0.037(2) 0.0244(15) -0.0063(13) -0.0070(11) -0.0065(12)
C13 0.0243(13) 0.032(2) 0.0231(14) -0.0063(13) -0.0066(11) -0.0059(12)
C14 0.0278(14) 0.027(2) 0.0323(16) -0.0061(13) -0.0121(12) -0.0060(12)
C15 0.0228(13) 0.033(2) 0.0257(15) -0.0079(14) -0.0071(11) -0.0016(13)
O15 0.0357(11) 0.0321(17) 0.0453(13) -0.0094(11) -0.0186(9) -0.0007(10)
O16 0.0239(9) 0.0320(14) 0.0399(11) -0.0065(10) -0.0182(8) 0.0021(8)
C16 0.0272(14) 0.035(2) 0.0423(17) -0.0062(15) -0.0179(13) 0.0090(13)
C17 0.0300(15) 0.050(2) 0.0474(19) -0.0108(17) -0.0240(14) 0.0074(14)
C18 0.0233(13) 0.031(2) 0.0361(16) -0.0038(14) -0.0138(12) -0.0029(12)
O18 0.0380(11) 0.0354(15) 0.0658(15) -0.0108(11) -0.0355(11) -0.0049(10)
O19 0.0293(10) 0.0270(15) 0.0475(13) -0.0078(10) -0.0226(9) -0.0005(9)
C19 0.0414(17) 0.021(2) 0.061(2) -0.0119(16) -0.0295(15) -0.0030(13)
C20 0.0355(17) 0.036(2) 0.086(3) -0.023(2) -0.0269(17) 0.0031(15)
C21 0.0305(14) 0.031(2) 0.0330(16) -0.0066(14) -0.0135(12) -0.0071(13)
O21 0.0415(12) 0.0383(15) 0.0611(15) -0.0023(12) -0.0335(11) -0.0136(10)
O22 0.0321(10) 0.0239(14) 0.0533(13) -0.0069(10) -0.0211(9) -0.0064(9)
C22 0.0501(19) 0.029(2) 0.074(2) -0.0064(19) -0.0322(18) -0.0130(16)
C23 0.056(2) 0.034(2) 0.075(3) -0.0082(19) -0.0333(19) -0.0069(17)
C24 0.0265(14) 0.030(2) 0.0267(15) -0.0084(14) -0.0094(11) -0.0046(13)
O24 0.0380(11) 0.0299(17) 0.0565(14) -0.0106(11) -0.0274(10) -0.0039(10)
O25 0.0296(10) 0.0296(14) 0.0430(12) -0.0040(10) -0.0219(9) -0.0033(9)
C25 0.0325(15) 0.032(2) 0.0455(18) 0.0002(15) -0.0218(14) -0.0002(13)
C26 0.0407(17) 0.046(2) 0.064(2) 0.0057(18) -0.0357(17) -0.0079(16)

loop_
_atom_type_symbol
_atom_type_description
_atom_type_scat_dispersion_real
_atom_type_scat_dispersion_imag
_atom_type_scat_source
C C 0.0181 0.0091 'International Tables Vol C Tables 4.2.6.8 and 6.1.1.4'
H H 0.0000 0.0000 'International Tables Vol C Tables 4.2.6.8 and 6.1.1.4'
O O 0.0492 0.0322 'International Tables Vol C Tables 4.2.6.8 and 6.1.1.4'

loop_
_geom_angle_atom_site_label_1
_geom_angle_atom_site_label_2
_geom_angle_atom_site_label_3
_geom_angle
_geom_angle_publ_flag
C2 C1 C6 118.47(7) y
C2 C1 H1 120.8 ?
C6 C1 H1 120.8 ?
C1 C2 C3 120.79(7) y
C1 C2 C15 121.69(7) y
C3 C2 C15 117.51(7) y
C2 C3 C4 120.44(7) y
C2 C3 H3 119.8 ?
C4 C3 H3 119.8 ?
C5 C4 C3 118.53(6) y
C5 C4 C7 120.32(6) y
C3 C4 C7 121.13(6) y
C6 C5 C4 120.09(6) y
C6 C5 H5 120 ?
C4 C5 H5 120 ?
C1 C6 C5 121.67(6) y
C1 C6 C18 117.53(6) y
C5 C6 C18 120.79(6) y
C8 C7 C4 176.68(7) y
C7 C8 C9 178.43(8) y
C10 C9 C14 118.90(7) y
C10 C9 C8 120.84(7) y
C14 C9 C8 120.19(6) y
C9 C10 C11 121.05(7) y
C9 C10 H10 119.5 ?
C11 C10 H10 119.5 ?
C10 C11 C12 119.89(7) y
C10 C11 C21 121.58(6) y
C12 C11 C21 118.50(6) y
C13 C12 C11 119.46(7) y
C13 C12 H12 120.3 ?
C11 C12 H12 120.3 ?
C12 C13 C14 120.94(6) y
C12 C13 C24 122.24(7) y
C14 C13 C24 116.79(6) y
C13 C14 C9 119.75(7) y
C13 C14 H14 120.1 ?
C9 C14 H14 120.1 ?
O15 C15 O16 123.36(6) y
O15 C15 C2 124.53(7) y
O16 C15 C2 112.11(6) y
C15 O16 C16 115.23(6) y
O16 C16 C17 106.49(6) y
O16 C16 H16A 110.4 ?
C17 C16 H16A 110.4 ?
O16 C16 H16B 110.4 ?
C17 C16 H16B 110.4 ?
H16A C16 H16B 108.6 ?
C16 C17 H17A 109.5 ?
C16 C17 H17B 109.5 ?
H17A C17 H17B 109.5 ?
C16 C17 H17C 109.5 ?
H17A C17 H17C 109.5 ?
H17B C17 H17C 109.5 ?
O18 C18 O19 122.94(7) y
O18 C18 C6 124.28(6) y
O19 C18 C6 112.73(6) y
C18 O19 C19 117.96(6) y
O19 C19 C20 106.94(7) y
O19 C19 H19A 110.3 ?
C20 C19 H19A 110.3 ?
O19 C19 H19B 110.3 ?
C20 C19 H19B 110.3 ?
H19A C19 H19B 108.6 ?
C19 C20 H20A 109.5 ?
C19 C20 H20B 109.5 ?
H20A C20 H20B 109.5 ?
C19 C20 H20C 109.5 ?
H20A C20 H20C 109.5 ?
H20B C20 H20C 109.5 ?
O21 C21 O22 123.42(7) y
O21 C21 C11 124.29(7) y
O22 C21 C11 112.29(7) y
C21 O22 C22 116.88(7) y
O22 C22 C23 107.54(8) y
O22 C22 H22A 110.2 ?
C23 C22 H22A 110.2 ?
O22 C22 H22B 110.2 ?
C23 C22 H22B 110.2 ?
H22A C22 H22B 108.5 ?
C22 C23 H23A 109.5 ?
C22 C23 H23B 109.5 ?
H23A C23 H23B 109.5 ?
C22 C23 H23C 109.5 ?
H23A C23 H23C 109.5 ?
H23B C23 H23C 109.5 ?
O24 C24 O25 123.54(6) y
O24 C24 C13 124.45(7) y
O25 C24 C13 112.00(6) y
C24 O25 C25 115.59(6) y
O25 C25 C26 107.77(7) y
O25 C25 H25A 110.2 ?
C26 C25 H25A 110.2 ?
O25 C25 H25B 110.2 ?
C26 C25 H25B 110.2 ?
H25A C25 H25B 108.5 ?
C25 C26 H26A 109.5 ?
C25 C26 H26B 109.5 ?
H26A C26 H26B 109.5 ?
C25 C26 H26C 109.5 ?
H26A C26 H26C 109.5 ?
H26B C26 H26C 109.5 ?

loop_
_geom_bond_atom_site_label_1
_geom_bond_atom_site_label_2
_geom_bond_distance
_geom_bond_publ_flag
C1 C2 1.3823(10) y
C1 C6 1.3839(10) y
C1 H1 0.95 ?
C2 C3 1.3889(10) y
C2 C15 1.4915(10) y
C3 C4 1.4047(9) y
C3 H3 0.95 ?
C4 C5 1.387(1) y
C4 C7 1.4309(10) y
C5 C6 1.3863(10) y
C5 H5 0.95 ?
C6 C18 1.4898(10) y
C7 C8 1.1813(11) y
C8 C9 1.4365(10) y
C9 C10 1.3812(10) y
C9 C14 1.4023(10) y
C10 C11 1.3897(10) y
C10 H10 0.95 ?
C11 C12 1.4005(9) y
C11 C21 1.4629(10) y
C12 C13 1.3666(10) y
C12 H12 0.95 ?
C13 C14 1.4014(11) y
C13 C24 1.4894(9) y
C14 H14 0.95 ?
C15 O15 1.2028(10) y
C15 O16 1.3417(10) y
O16 C16 1.4532(9) y
C16 C17 1.4994(12) y
C16 H16a 0.99 ?
C16 H16b 0.99 ?
C17 H17a 0.98 ?
C17 H17b 0.98 ?
C17 H17c 0.98 ?
C18 O18 1.2064(10) y
C18 O19 1.3338(9) y
O19 C19 1.4400(9) y
C19 C20 1.4830(11) y
C19 H19a 0.99 ?
C19 H19b 0.99 ?
C20 H20a 0.98 ?
C20 H20b 0.98 ?
C20 H20c 0.98 ?
C21 O21 1.2194(10) y
C21 O22 1.3345(9) y
O22 C22 1.4245(11) y
C22 C23 1.4822(13) y
C22 H22a 0.99 ?
C22 H22b 0.99 ?
C23 H23a 0.98 ?
C23 H23b 0.98 ?
C23 H23c 0.98 ?
C24 O24 1.2134(9) y
C24 O25 1.3365(9) y
O25 C25 1.4432(9) y
C25 C26 1.4902(13) y
C25 H25a 0.99 ?
C25 H25b 0.99 ?
C26 H26a 0.98 ?
C26 H26b 0.98 ?
C26 H26c 0.98 ?

loop_
_cod_related_entry_id
_cod_related_entry_code
_cod_related_entry_database
1 30651925 ChemSpider
